data_7054103
loop_
_publ_author_name
'Ding, Xue-Hua'
'Cui, Lin-Fang'
'Li, Yong-Hua'
'Wang, Shi'
'Huang, Wei'

_publ_section_title
;
 Proton-transfer supramolecular salts resulting from 3,5-dinitrobenzoic
 acid and aminomethyl pyridine
;
_journal_issue 9
_journal_name_full 'New Journal of Chemistry'
_journal_page_first 1884
_journal_paper_doi 10.1039/c2nj40252a
_journal_volume 36
_journal_year 2012
_chemical_formula_moiety 'C7 H3 N2 O6, C6 H9 N2'
_chemical_formula_sum 'C13 H12 N4 O6'
_chemical_formula_weight 320.27
_chemical_name_systematic
;
?
;
_space_group_IT_number 14
_symmetry_cell_setting monoclinic
_symmetry_space_group_name_Hall '-P 2yn'
_symmetry_space_group_name_H-M 'P 1 21/n 1'
_atom_sites_solution_hydrogens geom
_atom_sites_solution_primary direct
_atom_sites_solution_secondary difmap
_audit_creation_method SHELXL-97
_cell_angle_alpha 90.00
_cell_angle_beta 90.39(3)
_cell_angle_gamma 90.00
_cell_formula_units_Z 4
_cell_length_a 6.5494(13)
_cell_length_b 9.1960(18)
_cell_length_c 23.512(5)
_cell_measurement_reflns_used 14201
_cell_measurement_temperature 293(2)
_cell_measurement_theta_max 27.5
_cell_measurement_theta_min 3.2
_cell_volume 1416.1(5)
_computing_cell_refinement 'Bruker SMART'
_computing_data_collection 'Bruker SMART'
_computing_data_reduction 'Bruker SAINT'
_computing_molecular_graphics 'Bruker SHELXTL'
_computing_publication_material 'Bruker SHELXTL'
_computing_structure_refinement 'SHELXL-97 (Sheldrick, 1997)'
_computing_structure_solution 'SHELXS-97 (Sheldrick, 1990)'
_diffrn_ambient_temperature 293(2)
_diffrn_detector_area_resol_mean 8.366
_diffrn_measured_fraction_theta_full 0.998
_diffrn_measured_fraction_theta_max 0.998
_diffrn_measurement_device_type 'CCD area detector'
_diffrn_measurement_method 'phi and omega scans'
_diffrn_radiation_monochromator graphite
_diffrn_radiation_source 'fine-focus sealed tube'
_diffrn_radiation_type MoK\a
_diffrn_radiation_wavelength 0.71073
_diffrn_reflns_av_R_equivalents 0.0447
_diffrn_reflns_av_sigmaI/netI 0.0369
_diffrn_reflns_limit_h_max 8
_diffrn_reflns_limit_h_min -8
_diffrn_reflns_limit_k_max 11
_diffrn_reflns_limit_k_min -11
_diffrn_reflns_limit_l_max 30
_diffrn_reflns_limit_l_min -30
_diffrn_reflns_number 14201
_diffrn_reflns_theta_full 27.48
_diffrn_reflns_theta_max 27.48
_diffrn_reflns_theta_min 3.22
_exptl_absorpt_coefficient_mu 0.122
_exptl_absorpt_correction_T_max 0.976
_exptl_absorpt_correction_T_min 0.968
_exptl_absorpt_correction_type empirical
_exptl_absorpt_process_details 'Bruker SADABS'
_exptl_crystal_colour colorless
_exptl_crystal_density_diffrn 1.502
_exptl_crystal_density_method 'not measured'
_exptl_crystal_description block
_exptl_crystal_F_000 664
_exptl_crystal_size_max 0.35
_exptl_crystal_size_mid 0.22
_exptl_crystal_size_min 0.20
_refine_diff_density_max 0.245
_refine_diff_density_min -0.325
_refine_diff_density_rms 0.082
_refine_ls_extinction_method none
_refine_ls_goodness_of_fit_ref 1.092
_refine_ls_hydrogen_treatment constr
_refine_ls_matrix_type full
_refine_ls_number_parameters 208
_refine_ls_number_reflns 3246
_refine_ls_number_restraints 0
_refine_ls_restrained_S_all 1.092
_refine_ls_R_factor_all 0.0781
_refine_ls_R_factor_gt 0.0549
_refine_ls_shift/su_max 0.000
_refine_ls_shift/su_mean 0.000
_refine_ls_structure_factor_coef Fsqd
_refine_ls_weighting_details 'calc w=1/[\s^2^(Fo^2^)+(0.0738P)^2^+0.1522P] where P=(Fo^2^+2Fc^2^)/3'
_refine_ls_weighting_scheme calc
_refine_ls_wR_factor_gt 0.1351
_refine_ls_wR_factor_ref 0.1482
_reflns_number_gt 2348
_reflns_number_total 3246
_reflns_threshold_expression >2sigma(I)
_cod_data_source_file c2nj40252a.txt
_cod_data_source_block 1-check
_cod_original_cell_volume 1416.0(5)
_cod_original_sg_symbol_H-M 'P 21/n'
_cod_database_code 7054103

loop_
_symmetry_equiv_pos_as_xyz
'x, y, z'
'-x+1/2, y+1/2, -z+1/2'
'-x, -y, -z'
'x-1/2, -y-1/2, z-1/2'

loop_
_atom_site_label
_atom_site_type_symbol
_atom_site_fract_x
_atom_site_fract_y
_atom_site_fract_z
_atom_site_U_iso_or_equiv
_atom_site_adp_type
_atom_site_occupancy
_atom_site_symmetry_multiplicity
_atom_site_calc_flag
_atom_site_refinement_flags
C1 C 0.7865(3) 0.1185(2) 0.10467(8) 0.0398(4) Uani 1 1 d .
C2 C 0.8475(2) 0.17357(18) 0.16336(7) 0.0317(4) Uani 1 1 d .
O1 O 0.6086(2) 0.07499(19) 0.09883(6) 0.0617(4) Uani 1 1 d .
O2 O 0.9179(2) 0.12543(17) 0.06633(5) 0.0555(4) Uani 1 1 d .
C3 C 1.0310(3) 0.24462(18) 0.17255(7) 0.0346(4) Uani 1 1 d .
H3A H 1.1242 0.2552 0.1432 0.041 Uiso 1 1 calc R
C4 C 1.0741(3) 0.29972(18) 0.22606(7) 0.0343(4) Uani 1 1 d .
C5 C 0.9435(3) 0.28622(19) 0.27114(7) 0.0357(4) Uani 1 1 d .
H5A H 0.9745 0.3248 0.3067 0.043 Uiso 1 1 calc R
C6 C 0.7644(3) 0.21265(18) 0.26088(7) 0.0345(4) Uani 1 1 d .
C7 C 0.7130(3) 0.15629(18) 0.20820(7) 0.0334(4) Uani 1 1 d .
H7A H 0.5900 0.1075 0.2029 0.040 Uiso 1 1 calc R
N1 N 1.2660(2) 0.38028(18) 0.23556(7) 0.0447(4) Uani 1 1 d .
O3 O 1.3875(2) 0.38738(17) 0.19646(7) 0.0586(4) Uani 1 1 d .
O4 O 1.2938(2) 0.43640(19) 0.28217(7) 0.0683(5) Uani 1 1 d .
N2 N 0.6193(3) 0.20032(19) 0.30817(7) 0.0460(4) Uani 1 1 d .
O5 O 0.4692(2) 0.12372(18) 0.30170(7) 0.0678(5) Uani 1 1 d .
O6 O 0.6540(2) 0.2712(2) 0.35098(6) 0.0732(5) Uani 1 1 d .
N3 N 0.5691(2) 0.76556(17) 0.02466(7) 0.0421(4) Uani 1 1 d .
C8 C 0.4260(3) 0.7284(2) 0.06206(8) 0.0391(4) Uani 1 1 d .
C9 C 0.4297(4) 0.5990(2) 0.09190(9) 0.0551(6) Uani 1 1 d .
H9A H 0.3279 0.5772 0.1180 0.066 Uiso 1 1 calc R
C10 C 0.5865(4) 0.5032(3) 0.08232(11) 0.0666(7) Uani 1 1 d .
H10A H 0.5914 0.4146 0.1014 0.080 Uiso 1 1 calc R
C11 C 0.7360(4) 0.5398(3) 0.04426(10) 0.0631(6) Uani 1 1 d .
H11A H 0.8453 0.4777 0.0376 0.076 Uiso 1 1 calc R
C12 C 0.7199(3) 0.6702(2) 0.01642(9) 0.0536(5) Uani 1 1 d .
H12A H 0.8201 0.6938 -0.0098 0.064 Uiso 1 1 calc R
C13 C 0.2533(3) 0.8326(2) 0.07195(9) 0.0461(5) Uani 1 1 d .
H13A H 0.1258 0.7856 0.0615 0.055 Uiso 1 1 calc R
H13B H 0.2475 0.8556 0.1122 0.055 Uiso 1 1 calc R
N4 N 0.2725(2) 0.96826(16) 0.03957(6) 0.0358(4) Uani 1 1 d .
H4A H 0.1670 1.0259 0.0471 0.054 Uiso 1 1 calc R
H4B H 0.2741 0.9482 0.0025 0.054 Uiso 1 1 calc R
H4C H 0.3880 1.0129 0.0494 0.054 Uiso 1 1 calc R

loop_
_atom_site_aniso_label
_atom_site_aniso_U_11
_atom_site_aniso_U_22
_atom_site_aniso_U_33
_atom_site_aniso_U_23
_atom_site_aniso_U_13
_atom_site_aniso_U_12
C1 0.0481(11) 0.0388(10) 0.0324(9) -0.0059(8) -0.0103(8) 0.0148(8)
C2 0.0349(9) 0.0315(8) 0.0286(8) -0.0023(7) -0.0042(7) 0.0076(7)
O1 0.0598(10) 0.0727(11) 0.0524(9) -0.0175(8) -0.0197(7) -0.0066(8)
O2 0.0664(10) 0.0706(10) 0.0296(7) -0.0081(7) 0.0002(7) 0.0231(8)
C3 0.0343(9) 0.0382(9) 0.0312(8) 0.0034(7) 0.0009(7) 0.0044(7)
C4 0.0321(9) 0.0333(9) 0.0375(9) 0.0039(7) -0.0073(7) -0.0021(7)
C5 0.0411(10) 0.0372(10) 0.0287(8) -0.0012(7) -0.0066(7) -0.0001(7)
C6 0.0371(9) 0.0359(9) 0.0307(9) -0.0003(7) 0.0023(7) 0.0013(7)
C7 0.0312(9) 0.0316(9) 0.0372(9) -0.0032(7) -0.0036(7) 0.0008(7)
N1 0.0404(9) 0.0428(9) 0.0507(10) 0.0098(8) -0.0122(8) -0.0064(7)
O3 0.0373(8) 0.0646(10) 0.0738(11) 0.0136(8) 0.0034(7) -0.0063(7)
O4 0.0708(11) 0.0747(11) 0.0592(10) -0.0003(8) -0.0239(8) -0.0312(9)
N2 0.0444(9) 0.0546(10) 0.0391(9) -0.0005(8) 0.0072(7) 0.0020(8)
O5 0.0631(10) 0.0682(10) 0.0723(11) -0.0107(9) 0.0271(8) -0.0234(8)
O6 0.0625(10) 0.1195(15) 0.0377(8) -0.0251(9) 0.0087(7) -0.0050(10)
N3 0.0431(9) 0.0428(9) 0.0405(8) 0.0018(7) 0.0066(7) 0.0004(7)
C8 0.0413(10) 0.0421(10) 0.0338(9) 0.0006(8) 0.0003(8) -0.0023(8)
C9 0.0629(14) 0.0496(12) 0.0529(12) 0.0143(10) 0.0128(10) 0.0033(10)
C10 0.0847(18) 0.0465(13) 0.0687(15) 0.0160(11) 0.0130(13) 0.0136(12)
C11 0.0669(15) 0.0548(13) 0.0677(15) 0.0032(12) 0.0119(12) 0.0198(11)
C12 0.0538(12) 0.0548(12) 0.0524(12) -0.0013(11) 0.0149(10) 0.0054(10)
C13 0.0404(10) 0.0511(12) 0.0468(11) 0.0101(9) 0.0070(8) -0.0001(9)
N4 0.0355(8) 0.0414(8) 0.0305(7) -0.0032(6) -0.0009(6) 0.0016(6)

loop_
_atom_type_symbol
_atom_type_description
_atom_type_scat_dispersion_real
_atom_type_scat_dispersion_imag
_atom_type_scat_source
C C 0.0033 0.0016 'International Tables Vol C Tables 4.2.6.8 and 6.1.1.4'
H H 0.0000 0.0000 'International Tables Vol C Tables 4.2.6.8 and 6.1.1.4'
N N 0.0061 0.0033 'International Tables Vol C Tables 4.2.6.8 and 6.1.1.4'
O O 0.0106 0.0060 'International Tables Vol C Tables 4.2.6.8 and 6.1.1.4'

loop_
_geom_angle_atom_site_label_1
_geom_angle_atom_site_label_2
_geom_angle_atom_site_label_3
_geom_angle
O1 C1 O2 125.95(18)
O1 C1 C2 116.70(18)
O2 C1 C2 117.31(17)
C3 C2 C7 119.38(15)
C3 C2 C1 121.42(16)
C7 C2 C1 119.16(15)
C4 C3 C2 119.09(16)
C4 C3 H3A 120.5
C2 C3 H3A 120.5
C5 C4 C3 123.03(15)
C5 C4 N1 117.62(16)
C3 C4 N1 119.33(16)
C4 C5 C6 116.41(15)
C4 C5 H5A 121.8
C6 C5 H5A 121.8
C5 C6 C7 122.98(16)
C5 C6 N2 117.39(15)
C7 C6 N2 119.58(15)
C6 C7 C2 119.09(15)
C6 C7 H7A 120.5
C2 C7 H7A 120.5
O3 N1 O4 123.88(17)
O3 N1 C4 118.14(16)
O4 N1 C4 117.98(17)
O5 N2 O6 123.92(17)
O5 N2 C6 118.36(16)
O6 N2 C6 117.69(16)
C8 N3 C12 116.80(17)
N3 C8 C9 123.06(18)
N3 C8 C13 118.16(16)
C9 C8 C13 118.78(17)
C10 C9 C8 118.7(2)
C10 C9 H9A 120.7
C8 C9 H9A 120.7
C11 C10 C9 119.2(2)
C11 C10 H10A 120.4
C9 C10 H10A 120.4
C12 C11 C10 118.2(2)
C12 C11 H11A 120.9
C10 C11 H11A 120.9
N3 C12 C11 124.1(2)
N3 C12 H12A 118.0
C11 C12 H12A 118.0
N4 C13 C8 113.25(15)
N4 C13 H13A 108.9
C8 C13 H13A 108.9
N4 C13 H13B 108.9
C8 C13 H13B 108.9
H13A C13 H13B 107.7
C13 N4 H4A 109.5
C13 N4 H4B 109.5
H4A N4 H4B 109.5
C13 N4 H4C 109.5
H4A N4 H4C 109.5
H4B N4 H4C 109.5

loop_
_geom_bond_atom_site_label_1
_geom_bond_atom_site_label_2
_geom_bond_distance
C1 O1 1.239(2)
C1 O2 1.252(2)
C1 C2 1.521(2)
C2 C3 1.384(2)
C2 C7 1.387(2)
C3 C4 1.384(2)
C3 H3A 0.9300
C4 C5 1.372(3)
C4 N1 1.475(2)
C5 C6 1.374(2)
C5 H5A 0.9300
C6 C7 1.382(2)
C6 N2 1.472(2)
C7 H7A 0.9300
N1 O3 1.222(2)
N1 O4 1.224(2)
N2 O5 1.218(2)
N2 O6 1.219(2)
N3 C8 1.334(2)
N3 C12 1.335(3)
C8 C9 1.381(3)
C8 C13 1.502(3)
C9 C10 1.373(3)
C9 H9A 0.9300
C10 C11 1.373(3)
C10 H10A 0.9300
C11 C12 1.371(3)
C11 H11A 0.9300
C12 H12A 0.9300
C13 N4 1.468(2)
C13 H13A 0.9700
C13 H13B 0.9700
N4 H4A 0.8900
N4 H4B 0.8900
N4 H4C 0.8900

loop_
_geom_hbond_atom_site_label_D
_geom_hbond_atom_site_label_H
_geom_hbond_atom_site_label_A
_geom_hbond_distance_DH
_geom_hbond_distance_HA
_geom_hbond_distance_DA
_geom_hbond_angle_DHA
_geom_hbond_site_symmetry_A
N4 H4A O2 0.89 1.93 2.810(2) 171.7 1_465
N4 H4B O1 0.89 2.52 3.374(2) 161.7 3_665
N4 H4B O2 0.89 2.15 2.908(2) 142.2 3_665
N4 H4C O1 0.89 1.93 2.776(2) 157.3 1_565
C9 H9A O3 0.93 2.57 3.149(3) 120.9 1_455
